data_4088156
loop_
_publ_author_name
'Blass, Brittany L.'
'Hern\'andez S\'anchez, Ra\'ul'
'Decker, Victoria A.'
'Robinson, Michael J.'
'Piro, Nicholas A.'
'Kassel, W. Scott'
'Diaconescu, Paula L.'
'Nataro, Chip'

_publ_section_title
;
 Structural, Computational, and Spectroscopic Investigation of
 [Pd(\k3-1,1&#x2032;-bis(di-tert-butylphosphino)ferrocenediyl)X]+ (X = Cl,
 Br, I) Compounds
;
_journal_issue 4
_journal_name_full Organometallics
_journal_page_first 462
_journal_paper_doi 10.1021/acs.organomet.5b00889
_journal_volume 35
_journal_year 2016
_chemical_formula_sum 'C26 H44 Fe I2 P2 Pd'
_chemical_formula_weight 834.60
_space_group_crystal_system monoclinic
_space_group_IT_number 14
_space_group_name_Hall '-P 2ybc'
_space_group_name_H-M_alt 'P 1 21/c 1'
_atom_sites_solution_hydrogens geom
_audit_creation_method SHELXL-2014/6
_cell_angle_alpha 90
_cell_angle_beta 90.099(3)
_cell_angle_gamma 90
_cell_formula_units_Z 8
_cell_length_a 11.9748(7)
_cell_length_b 19.6527(10)
_cell_length_c 25.9470(14)
_cell_measurement_reflns_used 9460
_cell_measurement_temperature 150(2)
_cell_measurement_theta_max 32.26
_cell_measurement_theta_min 2.22
_cell_volume 6106.3(6)
_computing_cell_refinement 'Bruker SAINT'
_computing_data_collection 'Bruker APEX2'
_computing_data_reduction 'Bruker SAINT'
_computing_molecular_graphics 'Bruker SHELXTL'
_computing_publication_material 'Bruker SHELXTL'
_computing_structure_refinement 'SHELXL-2014/6 (Sheldrick, 2014)'
_computing_structure_solution 'SHELXS-97 (Sheldrick 2008)'
_diffrn_ambient_temperature 150(2)
_diffrn_measured_fraction_theta_full 1.000
_diffrn_measured_fraction_theta_max 0.997
_diffrn_measurement_device_type 'Bruker APEX-II CCD'
_diffrn_measurement_method '\f and \w scans'
_diffrn_radiation_type MoK\a
_diffrn_radiation_wavelength 0.71073
_diffrn_reflns_av_R_equivalents 0.0383
_diffrn_reflns_av_unetI/netI 0.0205
_diffrn_reflns_Laue_measured_fraction_full 1.000
_diffrn_reflns_Laue_measured_fraction_max 0.997
_diffrn_reflns_limit_h_max 17
_diffrn_reflns_limit_h_min -17
_diffrn_reflns_limit_k_max 29
_diffrn_reflns_limit_k_min -29
_diffrn_reflns_limit_l_max 38
_diffrn_reflns_limit_l_min -37
_diffrn_reflns_number 197195
_diffrn_reflns_point_group_measured_fraction_full 1.000
_diffrn_reflns_point_group_measured_fraction_max 0.997
_diffrn_reflns_theta_full 25.242
_diffrn_reflns_theta_max 32.032
_diffrn_reflns_theta_min 0.785
_exptl_absorpt_coefficient_mu 3.204
_exptl_absorpt_correction_T_max 0.7465
_exptl_absorpt_correction_T_min 0.5837
_exptl_absorpt_correction_type multi-scan
_exptl_absorpt_process_details SADABS
_exptl_crystal_colour black
_exptl_crystal_density_diffrn 1.816
_exptl_crystal_description block
_exptl_crystal_F_000 3264
_exptl_crystal_size_max 0.450
_exptl_crystal_size_mid 0.450
_exptl_crystal_size_min 0.400
_refine_diff_density_max 2.713
_refine_diff_density_min -1.673
_refine_diff_density_rms 0.138
_refine_ls_extinction_method none
_refine_ls_goodness_of_fit_ref 1.142
_refine_ls_hydrogen_treatment constr
_refine_ls_matrix_type full
_refine_ls_number_parameters 578
_refine_ls_number_reflns 21261
_refine_ls_number_restraints 598
_refine_ls_restrained_S_all 1.128
_refine_ls_R_factor_all 0.0392
_refine_ls_R_factor_gt 0.0351
_refine_ls_shift/su_max 0.002
_refine_ls_shift/su_mean 0.000
_refine_ls_structure_factor_coef Fsqd
_refine_ls_weighting_details 'w=1/[\s^2^(Fo^2^)+(0.0191P)^2^+19.8528P] where P=(Fo^2^+2Fc^2^)/3'
_refine_ls_weighting_scheme calc
_refine_ls_wR_factor_gt 0.0745
_refine_ls_wR_factor_ref 0.0765
_reflns_Friedel_coverage 0.000
_reflns_number_gt 20036
_reflns_number_total 21261
_reflns_threshold_expression 'I > 2\s(I)'
_cod_data_source_file om5b00889_si_002.cif
_cod_data_source_block chip089_150Km
_cod_original_sg_symbol_H-M 'P 21/c'
_cod_database_code 4088156
_shelx_space_group_comment
; 
The symmetry employed for this shelxl refinement is uniquely defined 
by the following loop, which should always be used as a source of 
symmetry information in preference to the above space-group names. 
They are only intended as comments. 
;
_shelx_estimated_absorpt_t_min 0.327
_shelx_estimated_absorpt_t_max 0.361
_shelxl_version_number 2014/6

loop_
_space_group_symop_operation_xyz
'x, y, z'
'-x, y+1/2, -z+1/2'
'-x, -y, -z'
'x, -y-1/2, z-1/2'

loop_
_atom_site_label
_atom_site_type_symbol
_atom_site_fract_x
_atom_site_fract_y
_atom_site_fract_z
_atom_site_U_iso_or_equiv
_atom_site_adp_type
_atom_site_occupancy
_atom_site_site_symmetry_order
_atom_site_calc_flag
_atom_site_refinement_flags_posn
_atom_site_refinement_flags_adp
I1 I -0.27443(3) 0.54181(2) 0.05565(2) 0.03442(7) Uani 1 1 d . U
Pd1 Pd -0.30848(2) 0.43214(2) 0.10869(2) 0.01514(5) Uani 1 1 d . U
Fe1 Fe -0.34148(5) 0.31104(3) 0.17217(2) 0.02047(11) Uani 1 1 d . U
P2 P -0.17457(8) 0.36351(5) 0.07356(4) 0.01882(18) Uani 1 1 d . U
P1 P -0.45093(8) 0.47014(5) 0.15920(4) 0.01491(16) Uani 1 1 d . U
I2 I -0.73156(3) 0.53614(2) -0.55880(2) 0.03798(7) Uani 1 1 d . U
Pd2 Pd -0.80162(2) 0.42524(2) -0.60293(2) 0.01626(5) Uani 1 1 d . U
P4 P -0.67310(8) 0.34922(5) -0.57136(4) 0.01960(18) Uani 1 1 d . U
P3 P -0.95017(8) 0.47125(5) -0.64688(4) 0.01666(17) Uani 1 1 d . U
I3 I -0.79219(2) 0.67646(2) 0.17210(2) 0.02573(5) Uani 1 1 d . .
I4 I -0.29821(3) 0.69742(2) -0.67363(2) 0.02925(6) Uani 1 1 d . .
Fe2 Fe -0.86998(5) 0.30577(3) -0.66400(2) 0.02120(11) Uani 1 1 d . U
C1 C -0.4349(4) 0.54673(19) 0.20217(16) 0.0215(7) Uani 1 1 d . U
C2 C -0.2387(3) 0.2944(2) 0.10751(18) 0.0234(7) Uani 1 1 d . U
C3 C -0.2896(5) 0.2118(2) 0.1659(2) 0.0408(12) Uani 1 1 d . U
H3A H -0.2869 0.1803 0.1936 0.049 Uiso 1 1 calc R U
C4 C -0.7513(3) 0.2838(2) -0.60380(19) 0.0241(8) Uani 1 1 d . U
C5 C -0.2983(4) 0.3438(3) -0.01596(18) 0.0341(10) Uani 1 1 d . U
H5A H -0.3462 0.3125 0.0034 0.051 Uiso 1 1 calc R U
H5B H -0.3249 0.3906 -0.0112 0.051 Uiso 1 1 calc R U
H5C H -0.3008 0.3321 -0.0527 0.051 Uiso 1 1 calc R U
C6 C -0.0303(4) 0.3793(2) 0.10036(19) 0.0285(9) Uani 1 1 d . U
C7 C -0.1782(4) 0.3381(2) 0.00367(16) 0.0255(8) Uani 1 1 d . U
C8 C -0.3102(4) 0.5521(2) 0.2169(2) 0.0363(10) Uani 1 1 d . U
H8A H -0.2871 0.5105 0.2349 0.054 Uiso 1 1 calc R U
H8B H -0.2654 0.5577 0.1857 0.054 Uiso 1 1 calc R U
H8C H -0.2991 0.5914 0.2396 0.054 Uiso 1 1 calc R U
C9 C -0.8130(4) 0.5491(2) -0.70798(18) 0.0313(9) Uani 1 1 d . U
H9A H -0.7902 0.5063 -0.7242 0.047 Uiso 1 1 calc R U
H9B H -0.8024 0.5867 -0.7323 0.047 Uiso 1 1 calc R U
H9C H -0.7675 0.5571 -0.6771 0.047 Uiso 1 1 calc R U
C10 C -0.3180(4) 0.3870(2) 0.22584(15) 0.0249(8) Uani 1 1 d . U
H10A H -0.2566 0.4176 0.2258 0.030 Uiso 1 1 calc R U
C11 C -0.2036(4) 0.2550(2) 0.15102(19) 0.0339(10) Uani 1 1 d . U
H11A H -0.1326 0.2579 0.1672 0.041 Uiso 1 1 calc R U
C12 C -0.9677(4) 0.6124(2) -0.6677(2) 0.0351(11) Uani 1 1 d . U
H12A H -1.0465 0.6113 -0.6575 0.053 Uiso 1 1 calc R U
H12B H -0.9210 0.6199 -0.6372 0.053 Uiso 1 1 calc R U
H12C H -0.9559 0.6495 -0.6924 0.053 Uiso 1 1 calc R U
C13 C -0.9495(3) 0.39742(18) -0.68701(15) 0.0186(7) Uani 1 1 d . U
C14 C -0.3538(4) 0.2744(2) 0.09779(17) 0.0254(8) Uani 1 1 d . U
H14A H -0.4017 0.2930 0.0722 0.031 Uiso 1 1 calc R U
C15 C -0.4671(4) 0.6122(2) 0.1745(2) 0.0322(10) Uani 1 1 d . U
H15A H -0.4229 0.6166 0.1429 0.048 Uiso 1 1 calc R U
H15B H -0.5467 0.6109 0.1656 0.048 Uiso 1 1 calc R U
H15C H -0.4525 0.6512 0.1970 0.048 Uiso 1 1 calc R U
C16 C -0.4888(4) 0.3378(2) 0.20883(16) 0.0242(8) Uani 1 1 d . U
H16A H -0.5619 0.3293 0.1961 0.029 Uiso 1 1 calc R U
C17 C -0.5321(3) 0.3552(3) -0.6017(2) 0.0306(9) Uani 1 1 d . U
C18 C -0.7849(5) 0.3167(4) -0.4816(2) 0.0477(14) Uani 1 1 d . U
H18A H -0.8284 0.3582 -0.4874 0.072 Uiso 1 1 calc R U
H18B H -0.8194 0.2788 -0.5004 0.072 Uiso 1 1 calc R U
H18C H -0.7834 0.3063 -0.4447 0.072 Uiso 1 1 calc R U
C19 C -1.0796(4) 0.4732(2) -0.6076(2) 0.0311(9) Uani 1 1 d . U
C20 C -0.8659(4) 0.2653(3) -0.5907(2) 0.0322(10) Uani 1 1 d . U
H20A H -0.9081 0.2836 -0.5630 0.039 Uiso 1 1 calc R U
C21 C -0.8557(4) 0.3801(2) -0.71912(17) 0.0269(8) Uani 1 1 d . U
H21A H -0.7900 0.4066 -0.7233 0.032 Uiso 1 1 calc R U
C22 C -0.5902(4) 0.3957(2) 0.09516(18) 0.0296(9) Uani 1 1 d . U
H22A H -0.5288 0.3991 0.0703 0.044 Uiso 1 1 calc R U
H22B H -0.5790 0.3556 0.1170 0.044 Uiso 1 1 calc R U
H22C H -0.6612 0.3914 0.0766 0.044 Uiso 1 1 calc R U
C23 C -0.4251(3) 0.39830(19) 0.20012(15) 0.0192(7) Uani 1 1 d . U
C24 C -0.9363(4) 0.5448(2) -0.69277(17) 0.0241(8) Uani 1 1 d . U
C25 C -0.7281(5) 0.2474(3) -0.6505(2) 0.0438(12) Uani 1 1 d . U
H25A H -0.6612 0.2509 -0.6699 0.053 Uiso 1 1 calc R U
C26 C -0.6666(4) 0.3272(3) -0.50081(18) 0.0286(9) Uani 1 1 d . U
C27 C -0.5926(3) 0.4601(2) 0.12898(17) 0.0233(7) Uani 1 1 d . U
C28 C -0.9808(5) 0.2928(2) -0.72455(19) 0.0337(10) Uani 1 1 d . U
H28A H -1.0146 0.2508 -0.7336 0.040 Uiso 1 1 calc R U
C29 C -1.0247(4) 0.3407(2) -0.69049(17) 0.0248(8) Uani 1 1 d . U
H29A H -1.0933 0.3365 -0.6725 0.030 Uiso 1 1 calc R U
C30 C -0.1077(5) 0.3877(3) -0.0276(2) 0.0420(13) Uani 1 1 d . U
H30A H -0.0299 0.3853 -0.0160 0.063 Uiso 1 1 calc R U
H30B H -0.1118 0.3756 -0.0642 0.063 Uiso 1 1 calc R U
H30C H -0.1360 0.4340 -0.0227 0.063 Uiso 1 1 calc R U
C31 C -0.8776(5) 0.3173(3) -0.74327(18) 0.0362(11) Uani 1 1 d . U
H31A H -0.8313 0.2953 -0.7678 0.043 Uiso 1 1 calc R U
C32 C -0.5518(5) 0.3854(4) -0.6555(2) 0.0507(16) Uani 1 1 d . U
H32A H -0.5920 0.4286 -0.6523 0.076 Uiso 1 1 calc R U
H32B H -0.4798 0.3933 -0.6723 0.076 Uiso 1 1 calc R U
H32C H -0.5961 0.3535 -0.6762 0.076 Uiso 1 1 calc R U
C33 C -0.3206(5) 0.3232(3) 0.25074(18) 0.0355(10) Uani 1 1 d . U
H33A H -0.2627 0.3042 0.2713 0.043 Uiso 1 1 calc R U
C34 C -0.9037(6) 0.2155(3) -0.6263(3) 0.0483(14) Uani 1 1 d . U
H34A H -0.9736 0.1927 -0.6252 0.058 Uiso 1 1 calc R U
C35 C -0.0456(4) 0.3985(3) 0.15723(18) 0.0338(10) Uani 1 1 d . U
H35A H -0.0784 0.3600 0.1758 0.051 Uiso 1 1 calc R U
H35B H 0.0271 0.4097 0.1724 0.051 Uiso 1 1 calc R U
H35C H -0.0953 0.4379 0.1598 0.051 Uiso 1 1 calc R U
C36 C -0.6128(5) 0.5208(3) 0.0921(2) 0.0377(11) Uani 1 1 d . U
H36A H -0.5526 0.5228 0.0666 0.057 Uiso 1 1 calc R U
H36B H -0.6845 0.5147 0.0743 0.057 Uiso 1 1 calc R U
H36C H -0.6142 0.5632 0.1119 0.057 Uiso 1 1 calc R U
C37 C -1.0819(4) 0.4084(3) -0.5747(2) 0.0361(11) Uani 1 1 d . U
H37A H -1.0872 0.3685 -0.5973 0.054 Uiso 1 1 calc R U
H37B H -1.0133 0.4057 -0.5542 0.054 Uiso 1 1 calc R U
H37C H -1.1466 0.4097 -0.5517 0.054 Uiso 1 1 calc R U
C38 C -0.3818(5) 0.2226(2) 0.1329(2) 0.0374(11) Uani 1 1 d . U
H38A H -0.4510 0.1990 0.1343 0.045 Uiso 1 1 calc R U
C39 C -0.4251(5) 0.2927(2) 0.23959(18) 0.0332(10) Uani 1 1 d . U
H39A H -0.4486 0.2491 0.2509 0.040 Uiso 1 1 calc R U
C40 C -0.4689(4) 0.2872(3) -0.6054(2) 0.0439(13) Uani 1 1 d . U
H40A H -0.4572 0.2688 -0.5707 0.066 Uiso 1 1 calc R U
H40B H -0.5128 0.2549 -0.6258 0.066 Uiso 1 1 calc R U
H40C H -0.3965 0.2947 -0.6220 0.066 Uiso 1 1 calc R U
C41 C 0.0207(4) 0.4412(3) 0.0741(2) 0.0392(11) Uani 1 1 d . U
H41A H 0.0320 0.4314 0.0374 0.059 Uiso 1 1 calc R U
H41B H -0.0298 0.4802 0.0776 0.059 Uiso 1 1 calc R U
H41C H 0.0926 0.4520 0.0902 0.059 Uiso 1 1 calc R U
C42 C -1.1870(4) 0.4801(3) -0.6407(3) 0.0523(15) Uani 1 1 d . U
H42A H -1.1830 0.5218 -0.6612 0.078 Uiso 1 1 calc R U
H42B H -1.1934 0.4407 -0.6638 0.078 Uiso 1 1 calc R U
H42C H -1.2523 0.4819 -0.6181 0.078 Uiso 1 1 calc R U
C43 C -0.8199(6) 0.2057(2) -0.6632(3) 0.0533(16) Uani 1 1 d . U
H43A H -0.8242 0.1760 -0.6921 0.064 Uiso 1 1 calc R U
C44 C -0.4611(5) 0.4067(4) -0.5713(3) 0.063(2) Uani 1 1 d . U
H44A H -0.4468 0.3889 -0.5366 0.095 Uiso 1 1 calc R U
H44B H -0.3899 0.4138 -0.5890 0.095 Uiso 1 1 calc R U
H44C H -0.5012 0.4500 -0.5688 0.095 Uiso 1 1 calc R U
C45 C 0.0478(4) 0.3167(3) 0.0957(3) 0.0481(15) Uani 1 1 d . U
H45A H 0.0134 0.2776 0.1129 0.072 Uiso 1 1 calc R U
H45B H 0.0597 0.3061 0.0592 0.072 Uiso 1 1 calc R U
H45C H 0.1197 0.3269 0.1121 0.072 Uiso 1 1 calc R U
C46 C -0.6196(7) 0.3879(4) -0.4696(2) 0.062(2) Uani 1 1 d . U
H46A H -0.5427 0.3972 -0.4804 0.094 Uiso 1 1 calc R U
H46B H -0.6658 0.4283 -0.4758 0.094 Uiso 1 1 calc R U
H46C H -0.6206 0.3768 -0.4328 0.094 Uiso 1 1 calc R U
C48 C -1.0712(6) 0.5336(3) -0.5695(3) 0.0510(16) Uani 1 1 d . U
H48A H -1.0695 0.5765 -0.5889 0.076 Uiso 1 1 calc R U
H48B H -1.1361 0.5334 -0.5465 0.076 Uiso 1 1 calc R U
H48C H -1.0027 0.5294 -0.5490 0.076 Uiso 1 1 calc R U
C49 C -1.0075(6) 0.5330(3) -0.7417(2) 0.0490(16) Uani 1 1 d . U
H49A H -0.9867 0.4895 -0.7574 0.074 Uiso 1 1 calc R U
H49B H -1.0868 0.5320 -0.7323 0.074 Uiso 1 1 calc R U
H49C H -0.9943 0.5700 -0.7663 0.074 Uiso 1 1 calc R U
C50 C -0.6035(8) 0.2612(4) -0.4908(3) 0.078(3) Uani 1 1 d . U
H50A H -0.5263 0.2659 -0.5027 0.118 Uiso 1 1 calc R U
H50B H -0.6038 0.2513 -0.4538 0.118 Uiso 1 1 calc R U
H50C H -0.6398 0.2239 -0.5094 0.118 Uiso 1 1 calc R U
C51 C -0.5043(7) 0.5404(3) 0.2512(2) 0.059(2) Uani 1 1 d . U
H51A H -0.4841 0.4984 0.2693 0.089 Uiso 1 1 calc R U
H51B H -0.4896 0.5796 0.2736 0.089 Uiso 1 1 calc R U
H51C H -0.5838 0.5393 0.2422 0.089 Uiso 1 1 calc R U
C52 C -0.1369(7) 0.2647(3) -0.0038(2) 0.0543(17) Uani 1 1 d . U
H52A H -0.1832 0.2336 0.0165 0.082 Uiso 1 1 calc R U
H52B H -0.1421 0.2524 -0.0404 0.082 Uiso 1 1 calc R U
H52C H -0.0590 0.2612 0.0075 0.082 Uiso 1 1 calc R U
C47 C -0.6860(4) 0.4576(3) 0.1681(2) 0.0429(13) Uani 1 1 d . U
H47A H -0.6850 0.4992 0.1889 0.064 Uiso 1 1 calc R U
H47B H -0.7578 0.4538 0.1501 0.064 Uiso 1 1 calc R U
H47C H -0.6756 0.4180 0.1906 0.064 Uiso 1 1 calc R U

loop_
_atom_site_aniso_label
_atom_site_aniso_U_11
_atom_site_aniso_U_22
_atom_site_aniso_U_33
_atom_site_aniso_U_23
_atom_site_aniso_U_13
_atom_site_aniso_U_12
I1 0.05060(18) 0.02380(12) 0.02890(14) 0.00878(10) 0.01539(14) 0.00142(12)
Pd1 0.01598(11) 0.01502(10) 0.01441(11) 0.00032(9) 0.00156(10) 0.00156(9)
Fe1 0.0262(3) 0.0142(2) 0.0210(3) 0.0034(2) 0.0010(2) 0.00353(19)
P2 0.0151(4) 0.0227(4) 0.0186(4) -0.0032(3) 0.0005(3) 0.0031(3)
P1 0.0151(4) 0.0140(4) 0.0157(4) 0.0003(3) 0.0011(3) 0.0008(3)
I2 0.04991(18) 0.03142(14) 0.03259(15) -0.01078(12) -0.00916(14) -0.00744(13)
Pd2 0.01664(11) 0.01736(10) 0.01479(11) 0.00047(9) 0.00083(10) -0.00050(9)
P4 0.0135(4) 0.0248(5) 0.0205(5) 0.0044(4) -0.0001(3) -0.0003(3)
P3 0.0150(4) 0.0154(4) 0.0196(4) 0.0012(3) 0.0025(3) -0.0003(3)
I3 0.02678(12) 0.02681(11) 0.02358(12) -0.00348(9) -0.00131(11) 0.00157(10)
I4 0.03261(14) 0.02968(12) 0.02548(12) -0.00097(10) 0.00538(12) 0.00097(11)
Fe2 0.0236(3) 0.0166(2) 0.0234(3) -0.0020(2) -0.0006(2) 0.0009(2)
C1 0.0270(18) 0.0146(15) 0.0231(18) -0.0029(13) 0.0062(14) -0.0020(14)
C2 0.0235(17) 0.0207(16) 0.0260(18) 0.0002(14) 0.0039(15) 0.0067(13)
C3 0.053(3) 0.0171(16) 0.053(3) 0.0091(17) 0.016(3) 0.0119(19)
C4 0.0190(17) 0.0199(16) 0.033(2) -0.0002(15) -0.0036(14) 0.0024(13)
C5 0.031(2) 0.048(3) 0.0238(19) -0.0048(18) -0.0059(18) -0.006(2)
C6 0.0188(17) 0.037(2) 0.030(2) -0.0067(18) -0.0032(16) 0.0046(15)
C7 0.0227(19) 0.033(2) 0.0209(18) -0.0077(15) 0.0032(14) 0.0016(15)
C8 0.033(2) 0.027(2) 0.049(3) -0.0111(19) -0.014(2) 0.0021(19)
C9 0.040(2) 0.0252(18) 0.029(2) 0.0030(16) 0.0122(19) -0.0100(18)
C10 0.033(2) 0.0231(17) 0.0189(17) 0.0020(13) -0.0064(15) 0.0019(15)
C11 0.034(2) 0.0273(19) 0.041(2) 0.0094(17) 0.004(2) 0.0167(19)
C12 0.035(2) 0.0168(17) 0.054(3) 0.0044(19) -0.003(2) -0.0023(16)
C13 0.0225(17) 0.0147(14) 0.0185(17) 0.0014(12) -0.0012(13) -0.0019(12)
C14 0.030(2) 0.0206(17) 0.0258(19) -0.0067(14) 0.0043(16) -0.0019(15)
C15 0.033(2) 0.0125(15) 0.051(3) -0.0031(18) -0.002(2) 0.0041(15)
C16 0.0283(19) 0.0224(17) 0.0219(19) 0.0030(14) 0.0075(15) -0.0025(15)
C17 0.0145(16) 0.041(2) 0.036(2) 0.004(2) 0.0056(16) -0.0016(15)
C18 0.037(3) 0.083(4) 0.023(2) 0.009(2) 0.004(2) 0.005(3)
C19 0.0200(18) 0.028(2) 0.045(3) 0.0035(18) 0.0159(18) 0.0049(15)
C20 0.0236(19) 0.034(2) 0.039(2) 0.0202(18) -0.0076(17) -0.0081(17)
C21 0.035(2) 0.0251(18) 0.0203(18) -0.0009(14) 0.0103(16) -0.0019(16)
C22 0.028(2) 0.034(2) 0.027(2) -0.0073(17) -0.0084(17) -0.0002(17)
C23 0.0239(17) 0.0177(15) 0.0160(16) 0.0007(12) 0.0027(13) -0.0003(13)
C24 0.028(2) 0.0190(16) 0.0250(19) 0.0060(14) -0.0054(15) -0.0086(15)
C25 0.042(3) 0.038(2) 0.052(3) -0.023(2) -0.010(2) 0.021(2)
C26 0.0238(19) 0.036(2) 0.026(2) 0.0116(17) -0.0027(16) 0.0013(17)
C27 0.0182(16) 0.0257(18) 0.0261(19) -0.0026(15) -0.0017(14) 0.0043(14)
C28 0.054(3) 0.0209(18) 0.026(2) -0.0019(16) -0.0125(19) -0.0050(18)
C29 0.0262(19) 0.0223(17) 0.0259(19) 0.0048(14) -0.0096(15) -0.0025(14)
C30 0.039(3) 0.060(3) 0.026(2) -0.009(2) 0.012(2) -0.013(3)
C31 0.058(3) 0.028(2) 0.0221(19) -0.0068(16) 0.005(2) 0.008(2)
C32 0.041(3) 0.064(4) 0.047(3) 0.021(3) 0.025(2) 0.016(3)
C33 0.051(3) 0.033(2) 0.0224(19) 0.0059(16) -0.0077(19) 0.006(2)
C34 0.052(3) 0.023(2) 0.069(4) 0.020(2) -0.029(3) -0.013(2)
C35 0.028(2) 0.049(3) 0.025(2) -0.0035(19) -0.0080(17) 0.000(2)
C36 0.045(3) 0.036(2) 0.032(2) -0.0017(19) -0.013(2) 0.020(2)
C37 0.035(2) 0.032(2) 0.041(3) 0.009(2) 0.020(2) -0.0049(19)
C38 0.042(3) 0.024(2) 0.046(3) -0.0110(19) 0.019(2) -0.0096(18)
C39 0.056(3) 0.0197(18) 0.024(2) 0.0082(15) 0.0090(19) 0.0022(18)
C40 0.026(2) 0.061(3) 0.045(3) 0.002(3) 0.006(2) 0.019(2)
C41 0.026(2) 0.055(3) 0.036(3) -0.004(2) -0.0012(19) -0.011(2)
C42 0.018(2) 0.057(3) 0.081(4) 0.020(3) 0.005(2) 0.002(2)
C43 0.067(4) 0.0170(18) 0.076(4) -0.012(2) -0.035(3) 0.014(2)
C44 0.030(3) 0.078(5) 0.082(5) -0.018(4) 0.019(3) -0.027(3)
C45 0.022(2) 0.058(3) 0.064(4) -0.011(3) -0.006(2) 0.022(2)
C46 0.082(5) 0.081(5) 0.024(3) 0.007(3) -0.014(3) -0.026(4)
C48 0.056(4) 0.039(3) 0.058(4) -0.008(3) 0.034(3) 0.003(3)
C49 0.069(4) 0.036(3) 0.042(3) 0.020(2) -0.031(3) -0.021(3)
C50 0.102(6) 0.084(5) 0.049(4) 0.039(4) 0.027(4) 0.065(5)
C51 0.085(5) 0.047(3) 0.046(3) -0.024(3) 0.043(3) -0.035(3)
C52 0.075(5) 0.046(3) 0.042(3) -0.019(3) 0.005(3) 0.023(3)
C47 0.0088(16) 0.078(4) 0.042(3) -0.009(3) 0.0050(17) -0.002(2)

loop_
_atom_type_symbol
_atom_type_description
_atom_type_scat_dispersion_real
_atom_type_scat_dispersion_imag
_atom_type_scat_source
C C 0.0033 0.0016 'International Tables Vol C Tables 4.2.6.8 and 6.1.1.4'
H H 0.0000 0.0000 'International Tables Vol C Tables 4.2.6.8 and 6.1.1.4'
Fe Fe 0.3463 0.8444 'International Tables Vol C Tables 4.2.6.8 and 6.1.1.4'
I I -0.4742 1.8119 'International Tables Vol C Tables 4.2.6.8 and 6.1.1.4'
P P 0.1023 0.0942 'International Tables Vol C Tables 4.2.6.8 and 6.1.1.4'
Pd Pd -0.9988 1.0072 'International Tables Vol C Tables 4.2.6.8 and 6.1.1.4'

loop_
_geom_angle_atom_site_label_1
_geom_angle_atom_site_label_2
_geom_angle_atom_site_label_3
_geom_angle
P1 Pd1 P2 161.62(4)
P1 Pd1 I1 98.72(3)
P2 Pd1 I1 99.66(3)
P1 Pd1 Fe1 80.83(3)
P2 Pd1 Fe1 80.79(3)
I1 Pd1 Fe1 177.535(19)
C39 Fe1 C3 92.8(2)
C39 Fe1 C11 121.79(19)
C3 Fe1 C11 39.5(2)
C39 Fe1 C10 67.46(19)
C3 Fe1 C10 134.5(2)
C11 Fe1 C10 117.3(2)
C39 Fe1 C14 134.6(2)
C3 Fe1 C14 67.4(2)
C11 Fe1 C14 67.7(2)
C10 Fe1 C14 153.35(17)
C39 Fe1 C33 40.3(2)
C3 Fe1 C33 98.8(2)
C11 Fe1 C33 103.2(2)
C10 Fe1 C33 39.95(17)
C14 Fe1 C33 166.02(19)
C39 Fe1 C38 99.1(2)
C3 Fe1 C38 40.0(2)
C11 Fe1 C38 66.8(2)
C10 Fe1 C38 166.34(19)
C14 Fe1 C38 39.79(19)
C33 Fe1 C38 127.6(2)
C39 Fe1 C16 40.12(19)
C3 Fe1 C16 122.33(19)
C11 Fe1 C16 160.17(17)
C10 Fe1 C16 67.76(18)
C14 Fe1 C16 117.22(18)
C33 Fe1 C16 67.7(2)
C38 Fe1 C16 103.89(19)
C39 Fe1 C2 159.90(17)
C3 Fe1 C2 67.20(18)
C11 Fe1 C2 40.14(17)
C10 Fe1 C2 124.83(18)
C14 Fe1 C2 40.82(17)
C33 Fe1 C2 137.1(2)
C38 Fe1 C2 67.34(18)
C16 Fe1 C2 154.54(18)
C39 Fe1 C23 67.50(17)
C3 Fe1 C23 160.20(18)
C11 Fe1 C23 154.85(19)
C10 Fe1 C23 40.95(16)
C14 Fe1 C23 124.75(17)
C33 Fe1 C23 67.94(18)
C38 Fe1 C23 137.6(2)
C16 Fe1 C23 39.95(15)
C2 Fe1 C23 132.55(15)
C39 Fe1 Pd1 133.72(13)
C3 Fe1 Pd1 133.46(15)
C11 Fe1 Pd1 100.14(13)
C10 Fe1 Pd1 76.84(11)
C14 Fe1 Pd1 76.51(12)
C33 Fe1 Pd1 116.43(14)
C38 Fe1 Pd1 115.98(16)
C16 Fe1 Pd1 99.68(11)
C2 Fe1 Pd1 66.30(11)
C23 Fe1 Pd1 66.25(10)
C2 P2 C7 105.3(2)
C2 P2 C6 109.6(2)
C7 P2 C6 114.8(2)
C2 P2 Pd1 87.12(13)
C7 P2 Pd1 121.73(14)
C6 P2 Pd1 113.46(14)
C23 P1 C27 108.64(19)
C23 P1 C1 105.17(18)
C27 P1 C1 114.96(19)
C23 P1 Pd1 87.35(13)
C27 P1 Pd1 113.70(14)
C1 P1 Pd1 121.81(14)
P4 Pd2 P3 162.13(4)
P4 Pd2 I2 99.95(3)
P3 Pd2 I2 97.91(3)
P4 Pd2 Fe2 81.88(3)
P3 Pd2 Fe2 80.36(3)
I2 Pd2 Fe2 173.406(18)
C4 P4 C17 108.5(2)
C4 P4 C26 108.1(2)
C17 P4 C26 112.9(2)
C4 P4 Pd2 87.16(13)
C17 P4 Pd2 114.48(16)
C26 P4 Pd2 121.57(15)
C13 P3 C19 109.9(2)
C13 P3 C24 104.78(19)
C19 P3 C24 114.0(2)
C13 P3 Pd2 88.03(13)
C19 P3 Pd2 112.45(17)
C24 P3 Pd2 123.21(14)
C21 Fe2 C43 131.5(3)
C21 Fe2 C20 156.3(2)
C43 Fe2 C20 67.4(3)
C21 Fe2 C34 163.4(2)
C43 Fe2 C34 39.8(3)
C20 Fe2 C34 40.2(2)
C21 Fe2 C28 67.20(19)
C43 Fe2 C28 94.4(2)
C20 Fe2 C28 131.8(2)
C34 Fe2 C28 97.4(2)
C21 Fe2 C31 39.94(18)
C43 Fe2 C31 97.3(2)
C20 Fe2 C31 163.6(2)
C34 Fe2 C31 123.8(2)
C28 Fe2 C31 39.9(2)
C21 Fe2 C25 116.2(2)
C43 Fe2 C25 39.9(2)
C20 Fe2 C25 67.3(2)
C34 Fe2 C25 66.8(3)
C28 Fe2 C25 125.6(2)
C31 Fe2 C25 105.2(2)
C21 Fe2 C29 67.17(18)
C43 Fe2 C29 125.1(2)
C20 Fe2 C29 116.71(19)
C34 Fe2 C29 105.3(2)
C28 Fe2 C29 39.15(19)
C31 Fe2 C29 66.4(2)
C25 Fe2 C29 163.72(19)
C21 Fe2 C13 40.34(16)
C43 Fe2 C13 160.9(2)
C20 Fe2 C13 126.62(19)
C34 Fe2 C13 140.7(2)
C28 Fe2 C13 66.67(17)
C31 Fe2 C13 66.96(17)
C25 Fe2 C13 151.9(2)
C29 Fe2 C13 39.82(15)
C21 Fe2 C4 126.34(18)
C43 Fe2 C4 67.0(2)
C20 Fe2 C4 40.46(17)
C34 Fe2 C4 67.26(19)
C28 Fe2 C4 161.25(17)
C31 Fe2 C4 140.4(2)
C25 Fe2 C4 39.56(18)
C29 Fe2 C4 152.57(18)
C13 Fe2 C4 132.03(15)
C21 Fe2 Pd2 77.53(13)
C43 Fe2 Pd2 132.52(17)
C20 Fe2 Pd2 78.76(15)
C34 Fe2 Pd2 118.91(19)
C28 Fe2 Pd2 133.06(13)
C31 Fe2 Pd2 117.27(15)
C25 Fe2 Pd2 97.05(15)
C29 Fe2 Pd2 99.22(12)
C13 Fe2 Pd2 66.38(11)
C4 Fe2 Pd2 65.65(11)
C15 C1 C51 108.9(5)
C15 C1 C8 107.7(4)
C51 C1 C8 109.0(5)
C15 C1 P1 111.7(3)
C51 C1 P1 112.0(3)
C8 C1 P1 107.4(3)
C11 C2 C14 105.5(4)
C11 C2 P2 132.3(4)
C14 C2 P2 121.7(3)
C11 C2 Fe1 68.1(3)
C14 C2 Fe1 68.0(2)
P2 C2 Fe1 121.7(2)
C11 C3 C38 108.6(4)
C11 C3 Fe1 70.5(2)
C38 C3 Fe1 70.7(3)
C11 C3 H3A 125.7
C38 C3 H3A 125.7
Fe1 C3 H3A 124.7
C25 C4 C20 104.8(4)
C25 C4 P4 130.6(4)
C20 C4 P4 123.9(4)
C25 C4 Fe2 67.4(3)
C20 C4 Fe2 66.4(2)
P4 C4 Fe2 122.5(2)
C7 C5 H5A 109.5
C7 C5 H5B 109.5
H5A C5 H5B 109.5
C7 C5 H5C 109.5
H5A C5 H5C 109.5
H5B C5 H5C 109.5
C41 C6 C35 106.5(4)
C41 C6 C45 110.9(4)
C35 C6 C45 110.0(4)
C41 C6 P2 109.5(3)
C35 C6 P2 106.5(3)
C45 C6 P2 113.1(4)
C30 C7 C5 107.3(4)
C30 C7 C52 110.7(4)
C5 C7 C52 109.3(4)
C30 C7 P2 109.3(3)
C5 C7 P2 108.8(3)
C52 C7 P2 111.4(4)
C1 C8 H8A 109.5
C1 C8 H8B 109.5
H8A C8 H8B 109.5
C1 C8 H8C 109.5
H8A C8 H8C 109.5
H8B C8 H8C 109.5
C24 C9 H9A 109.5
C24 C9 H9B 109.5
H9A C9 H9B 109.5
C24 C9 H9C 109.5
H9A C9 H9C 109.5
H9B C9 H9C 109.5
C33 C10 C23 108.9(4)
C33 C10 Fe1 70.3(3)
C23 C10 Fe1 71.5(2)
C33 C10 H10A 125.5
C23 C10 H10A 125.5
Fe1 C10 H10A 124.3
C3 C11 C2 109.4(5)
C3 C11 Fe1 70.0(3)
C2 C11 Fe1 71.7(2)
C3 C11 H11A 125.3
C2 C11 H11A 125.3
Fe1 C11 H11A 124.6
C24 C12 H12A 109.5
C24 C12 H12B 109.5
H12A C12 H12B 109.5
C24 C12 H12C 109.5
H12A C12 H12C 109.5
H12B C12 H12C 109.5
C29 C13 C21 105.6(4)
C29 C13 P3 131.6(3)
C21 C13 P3 122.2(3)
C29 C13 Fe2 68.9(2)
C21 C13 Fe2 67.2(2)
P3 C13 Fe2 121.9(2)
C38 C14 C2 108.0(4)
C38 C14 Fe1 70.3(3)
C2 C14 Fe1 71.2(3)
C38 C14 H14A 126.0
C2 C14 H14A 126.0
Fe1 C14 H14A 124.1
C1 C15 H15A 109.5
C1 C15 H15B 109.5
H15A C15 H15B 109.5
C1 C15 H15C 109.5
H15A C15 H15C 109.5
H15B C15 H15C 109.5
C39 C16 C23 108.8(4)
C39 C16 Fe1 69.0(3)
C23 C16 Fe1 71.6(2)
C39 C16 H16A 125.6
C23 C16 H16A 125.6
Fe1 C16 H16A 125.4
C32 C17 C40 110.8(5)
C32 C17 C44 107.3(5)
C40 C17 C44 109.3(5)
C32 C17 P4 105.7(3)
C40 C17 P4 114.6(4)
C44 C17 P4 108.9(4)
C26 C18 H18A 109.5
C26 C18 H18B 109.5
H18A C18 H18B 109.5
C26 C18 H18C 109.5
H18A C18 H18C 109.5
H18B C18 H18C 109.5
C37 C19 C48 106.5(5)
C37 C19 C42 111.4(4)
C48 C19 C42 109.8(5)
C37 C19 P3 107.7(3)
C48 C19 P3 108.2(3)
C42 C19 P3 112.9(4)
C34 C20 C4 108.6(5)
C34 C20 Fe2 70.1(3)
C4 C20 Fe2 73.2(3)
C34 C20 H20A 125.7
C4 C20 H20A 125.7
Fe2 C20 H20A 122.7
C31 C21 C13 108.6(4)
C31 C21 Fe2 70.8(3)
C13 C21 Fe2 72.5(2)
C31 C21 H21A 125.7
C13 C21 H21A 125.7
Fe2 C21 H21A 122.7
C27 C22 H22A 109.5
C27 C22 H22B 109.5
H22A C22 H22B 109.5
C27 C22 H22C 109.5
H22A C22 H22C 109.5
H22B C22 H22C 109.5
C16 C23 C10 105.6(3)
C16 C23 P1 131.0(3)
C10 C23 P1 122.7(3)
C16 C23 Fe1 68.5(2)
C10 C23 Fe1 67.5(2)
P1 C23 Fe1 121.1(2)
C12 C24 C9 107.5(3)
C12 C24 C49 110.1(4)
C9 C24 C49 109.1(4)
C12 C24 P3 112.2(3)
C9 C24 P3 107.0(3)
C49 C24 P3 110.8(3)
C43 C25 C4 109.6(6)
C43 C25 Fe2 69.2(3)
C4 C25 Fe2 73.1(3)
C43 C25 H25A 125.2
C4 C25 H25A 125.2
Fe2 C25 H25A 124.2
C18 C26 C50 107.0(5)
C18 C26 C46 105.8(5)
C50 C26 C46 112.8(6)
C18 C26 P4 108.2(3)
C50 C26 P4 112.4(4)
C46 C26 P4 110.2(4)
C47 C27 C22 111.7(4)
C47 C27 C36 109.0(4)
C22 C27 C36 106.5(4)
C47 C27 P1 113.1(3)
C22 C27 P1 107.8(3)
C36 C27 P1 108.5(3)
C29 C28 C31 108.6(4)
C29 C28 Fe2 71.2(3)
C31 C28 Fe2 70.1(3)
C29 C28 H28A 125.7
C31 C28 H28A 125.7
Fe2 C28 H28A 124.6
C28 C29 C13 109.1(4)
C28 C29 Fe2 69.6(3)
C13 C29 Fe2 71.3(2)
C28 C29 H29A 125.5
C13 C29 H29A 125.5
Fe2 C29 H29A 125.2
C7 C30 H30A 109.5
C7 C30 H30B 109.5
H30A C30 H30B 109.5
C7 C30 H30C 109.5
H30A C30 H30C 109.5
H30B C30 H30C 109.5
C21 C31 C28 107.9(4)
C21 C31 Fe2 69.3(3)
C28 C31 Fe2 70.0(3)
C21 C31 H31A 126.0
C28 C31 H31A 126.0
Fe2 C31 H31A 126.2
C17 C32 H32A 109.5
C17 C32 H32B 109.5
H32A C32 H32B 109.5
C17 C32 H32C 109.5
H32A C32 H32C 109.5
H32B C32 H32C 109.5
C10 C33 C39 107.6(4)
C10 C33 Fe1 69.8(2)
C39 C33 Fe1 69.2(3)
C10 C33 H33A 126.2
C39 C33 H33A 126.2
Fe1 C33 H33A 126.4
C43 C34 C20 108.1(5)
C43 C34 Fe2 69.7(3)
C20 C34 Fe2 69.7(3)
C43 C34 H34A 125.9
C20 C34 H34A 125.9
Fe2 C34 H34A 126.2
C6 C35 H35A 109.5
C6 C35 H35B 109.5
H35A C35 H35B 109.5
C6 C35 H35C 109.5
H35A C35 H35C 109.5
H35B C35 H35C 109.5
C27 C36 H36A 109.5
C27 C36 H36B 109.5
H36A C36 H36B 109.5
C27 C36 H36C 109.5
H36A C36 H36C 109.5
H36B C36 H36C 109.5
C19 C37 H37A 109.5
C19 C37 H37B 109.5
H37A C37 H37B 109.5
C19 C37 H37C 109.5
H37A C37 H37C 109.5
H37B C37 H37C 109.5
C14 C38 C3 108.3(4)
C14 C38 Fe1 69.9(3)
C3 C38 Fe1 69.3(3)
C14 C38 H38A 125.8
C3 C38 H38A 125.8
Fe1 C38 H38A 126.5
C16 C39 C33 109.0(4)
C16 C39 Fe1 70.9(2)
C33 C39 Fe1 70.5(3)
C16 C39 H39A 125.5
C33 C39 H39A 125.5
Fe1 C39 H39A 124.7
C17 C40 H40A 109.5
C17 C40 H40B 109.5
H40A C40 H40B 109.5
C17 C40 H40C 109.5
H40A C40 H40C 109.5
H40B C40 H40C 109.5
C6 C41 H41A 109.5
C6 C41 H41B 109.5
H41A C41 H41B 109.5
C6 C41 H41C 109.5
H41A C41 H41C 109.5
H41B C41 H41C 109.5
C19 C42 H42A 109.5
C19 C42 H42B 109.5
H42A C42 H42B 109.5
C19 C42 H42C 109.5
H42A C42 H42C 109.5
H42B C42 H42C 109.5
C34 C43 C25 108.6(5)
C34 C43 Fe2 70.5(3)
C25 C43 Fe2 71.0(3)
C34 C43 H43A 125.7
C25 C43 H43A 125.7
Fe2 C43 H43A 124.4
C17 C44 H44A 109.5
C17 C44 H44B 109.5
H44A C44 H44B 109.5
C17 C44 H44C 109.5
H44A C44 H44C 109.5
H44B C44 H44C 109.5
C6 C45 H45A 109.5
C6 C45 H45B 109.5
H45A C45 H45B 109.5
C6 C45 H45C 109.5
H45A C45 H45C 109.5
H45B C45 H45C 109.5
C26 C46 H46A 109.5
C26 C46 H46B 109.5
H46A C46 H46B 109.5
C26 C46 H46C 109.5
H46A C46 H46C 109.5
H46B C46 H46C 109.5
C19 C48 H48A 109.5
C19 C48 H48B 109.5
H48A C48 H48B 109.5
C19 C48 H48C 109.5
H48A C48 H48C 109.5
H48B C48 H48C 109.5
C24 C49 H49A 109.5
C24 C49 H49B 109.5
H49A C49 H49B 109.5
C24 C49 H49C 109.5
H49A C49 H49C 109.5
H49B C49 H49C 109.5
C26 C50 H50A 109.5
C26 C50 H50B 109.5
H50A C50 H50B 109.5
C26 C50 H50C 109.5
H50A C50 H50C 109.5
H50B C50 H50C 109.5
C1 C51 H51A 109.5
C1 C51 H51B 109.5
H51A C51 H51B 109.5
C1 C51 H51C 109.5
H51A C51 H51C 109.5
H51B C51 H51C 109.5
C7 C52 H52A 109.5
C7 C52 H52B 109.5
H52A C52 H52B 109.5
C7 C52 H52C 109.5
H52A C52 H52C 109.5
H52B C52 H52C 109.5
C27 C47 H47A 109.5
C27 C47 H47B 109.5
H47A C47 H47B 109.5
C27 C47 H47C 109.5
H47A C47 H47C 109.5
H47B C47 H47C 109.5

loop_
_geom_bond_atom_site_label_1
_geom_bond_atom_site_label_2
_geom_bond_distance
I1 Pd1 2.5900(4)
Pd1 P1 2.2788(10)
Pd1 P2 2.2862(10)
Pd1 Fe1 2.9214(6)
Fe1 C39 2.049(5)
Fe1 C3 2.053(4)
Fe1 C11 2.060(5)
Fe1 C10 2.060(4)
Fe1 C14 2.065(4)
Fe1 C33 2.067(5)
Fe1 C38 2.070(5)
Fe1 C16 2.074(4)
Fe1 C2 2.108(4)
Fe1 C23 2.114(4)
P2 C2 1.792(4)
P2 C7 1.881(4)
P2 C6 1.887(4)
P1 C23 1.793(4)
P1 C27 1.878(4)
P1 C1 1.883(4)
I2 Pd2 2.6002(4)
Pd2 P4 2.2949(11)
Pd2 P3 2.2968(10)
Pd2 Fe2 2.9479(6)
P4 C4 1.799(4)
P4 C17 1.868(4)
P4 C26 1.883(5)
P3 C13 1.786(4)
P3 C19 1.857(4)
P3 C24 1.881(4)
Fe2 C21 2.052(4)
Fe2 C43 2.055(5)
Fe2 C20 2.062(5)
Fe2 C34 2.066(5)
Fe2 C28 2.070(5)
Fe2 C31 2.071(5)
Fe2 C25 2.079(5)
Fe2 C29 2.091(4)
Fe2 C13 2.123(4)
Fe2 C4 2.154(4)
C1 C15 1.523(6)
C1 C51 1.525(6)
C1 C8 1.545(7)
C2 C11 1.431(6)
C2 C14 1.456(6)
C3 C11 1.390(8)
C3 C38 1.412(9)
C3 H3A 0.9500
C4 C25 1.434(7)
C4 C20 1.460(6)
C5 C7 1.529(7)
C5 H5A 0.9800
C5 H5B 0.9800
C5 H5C 0.9800
C6 C41 1.523(7)
C6 C35 1.534(7)
C6 C45 1.551(7)
C7 C30 1.524(7)
C7 C52 1.538(7)
C8 H8A 0.9800
C8 H8B 0.9800
C8 H8C 0.9800
C9 C24 1.531(7)
C9 H9A 0.9800
C9 H9B 0.9800
C9 H9C 0.9800
C10 C33 1.410(6)
C10 C23 1.461(6)
C10 H10A 0.9500
C11 H11A 0.9500
C12 C24 1.526(6)
C12 H12A 0.9800
C12 H12B 0.9800
C12 H12C 0.9800
C13 C29 1.435(6)
C13 C21 1.441(6)
C14 C38 1.407(7)
C14 H14A 0.9500
C15 H15A 0.9800
C15 H15B 0.9800
C15 H15C 0.9800
C16 C39 1.414(6)
C16 C23 1.431(5)
C16 H16A 0.9500
C17 C32 1.533(8)
C17 C40 1.539(7)
C17 C44 1.540(8)
C18 C26 1.517(7)
C18 H18A 0.9800
C18 H18B 0.9800
C18 H18C 0.9800
C19 C37 1.531(7)
C19 C48 1.549(8)
C19 C42 1.552(8)
C20 C34 1.419(8)
C20 H20A 0.9500
C21 C31 1.408(6)
C21 H21A 0.9500
C22 C27 1.541(6)
C22 H22A 0.9800
C22 H22B 0.9800
C22 H22C 0.9800
C24 C49 1.546(7)
C25 C43 1.409(9)
C25 H25A 0.9500
C26 C50 1.522(8)
C26 C46 1.549(9)
C27 C47 1.512(6)
C27 C36 1.548(6)
C28 C29 1.394(7)
C28 C31 1.412(8)
C28 H28A 0.9500
C29 H29A 0.9500
C30 H30A 0.9800
C30 H30B 0.9800
C30 H30C 0.9800
C31 H31A 0.9500
C32 H32A 0.9800
C32 H32B 0.9800
C32 H32C 0.9800
C33 C39 1.418(8)
C33 H33A 0.9500
C34 C43 1.403(10)
C34 H34A 0.9500
C35 H35A 0.9800
C35 H35B 0.9800
C35 H35C 0.9800
C36 H36A 0.9800
C36 H36B 0.9800
C36 H36C 0.9800
C37 H37A 0.9800
C37 H37B 0.9800
C37 H37C 0.9800
C38 H38A 0.9500
C39 H39A 0.9500
C40 H40A 0.9800
C40 H40B 0.9800
C40 H40C 0.9800
C41 H41A 0.9800
C41 H41B 0.9800
C41 H41C 0.9800
C42 H42A 0.9800
C42 H42B 0.9800
C42 H42C 0.9800
C43 H43A 0.9500
C44 H44A 0.9800
C44 H44B 0.9800
C44 H44C 0.9800
C45 H45A 0.9800
C45 H45B 0.9800
C45 H45C 0.9800
C46 H46A 0.9800
C46 H46B 0.9800
C46 H46C 0.9800
C48 H48A 0.9800
C48 H48B 0.9800
C48 H48C 0.9800
C49 H49A 0.9800
C49 H49B 0.9800
C49 H49C 0.9800
C50 H50A 0.9800
C50 H50B 0.9800
C50 H50C 0.9800
C51 H51A 0.9800
C51 H51B 0.9800
C51 H51C 0.9800
C52 H52A 0.9800
C52 H52B 0.9800
C52 H52C 0.9800
C47 H47A 0.9800
C47 H47B 0.9800
C47 H47C 0.9800
